data_2226425
loop_
_publ_author_name
'Santos, R. C.'
'Matos Beja, A.'
'Salvador, J. A. R.'
'Paix\~ao, J. A.'

_publ_section_title
;
 3\b-Hydroxylup-20(29)-en-28-yl 1<i>H</i>-imidazole-1-carboxylate
;
_journal_coeditor_code EZ2217
_journal_issue 7
_journal_name_full 'Acta Crystallographica Section E'
_journal_page_first o1878
_journal_page_last o1879
_journal_paper_doi 10.1107/S160053681002489X
_journal_volume 66
_journal_year 2010
_chemical_formula_iupac 'C34 H52 N2 O3'
_chemical_formula_moiety 'C34 H52 N2 O3'
_chemical_formula_sum 'C34 H52 N2 O3'
_chemical_formula_weight 536.78
_chemical_melting_point 476
_chemical_name_systematic
;
3\b-Hydroxylup-20(29)-en-28-yl 1<i>H</i>-imidazole-1-carboxylate
;
_space_group_IT_number 19
_symmetry_cell_setting orthorhombic
_symmetry_space_group_name_Hall 'P 2ac 2ab'
_symmetry_space_group_name_H-M 'P 21 21 21'
_atom_sites_solution_hydrogens geom
_atom_sites_solution_primary direct
_atom_sites_solution_secondary difmap
_audit_creation_method SHELXL-97
_cell_angle_alpha 90.00
_cell_angle_beta 90.00
_cell_angle_gamma 90.00
_cell_formula_units_Z 4
_cell_length_a 8.2575(2)
_cell_length_b 12.3909(4)
_cell_length_c 29.0992(8)
_cell_measurement_reflns_used 3394
_cell_measurement_temperature 293(2)
_cell_measurement_theta_max 19.5713
_cell_measurement_theta_min 2.5639
_cell_volume 2977.37(15)
_computing_cell_refinement 'SAINT (Bruker, 2006)'
_computing_data_collection 'APEX2 (Bruker, 2006)'
_computing_data_reduction 'SAINT (Bruker, 2006)'
_computing_molecular_graphics 'PLATON (Spek, 2009)'
_computing_publication_material 'SHELXL97 (Sheldrick, 2008)'
_computing_structure_refinement 'SHELXL97 (Sheldrick, 2008)'
_computing_structure_solution 'SHELXS97 (Sheldrick, 2008)'
_diffrn_ambient_temperature 293(2)
_diffrn_measured_fraction_theta_full 0.998
_diffrn_measured_fraction_theta_max 0.998
_diffrn_measurement_device_type 'Bruker APEXII CCD area-detector'
_diffrn_measurement_method '\f and \w scans'
_diffrn_radiation_monochromator graphite
_diffrn_radiation_source 'fine-focus sealed tube'
_diffrn_radiation_type MoK\a
_diffrn_radiation_wavelength 0.71073
_diffrn_reflns_av_R_equivalents 0.1105
_diffrn_reflns_av_sigmaI/netI 0.0463
_diffrn_reflns_limit_h_max 9
_diffrn_reflns_limit_h_min -9
_diffrn_reflns_limit_k_max 14
_diffrn_reflns_limit_k_min -14
_diffrn_reflns_limit_l_max 35
_diffrn_reflns_limit_l_min -35
_diffrn_reflns_number 54547
_diffrn_reflns_theta_full 25.44
_diffrn_reflns_theta_max 25.44
_diffrn_reflns_theta_min 1.40
_exptl_absorpt_coefficient_mu 0.075
_exptl_absorpt_correction_T_max 1.0
_exptl_absorpt_correction_T_min 0.8976
_exptl_absorpt_correction_type multi-scan
_exptl_absorpt_process_details '(SADABS; Sheldrick, 2000)'
_exptl_crystal_colour colourless
_exptl_crystal_density_diffrn 1.197
_exptl_crystal_density_method 'not measured'
_exptl_crystal_description block
_exptl_crystal_F_000 1176
_exptl_crystal_size_max 0.25
_exptl_crystal_size_mid 0.22
_exptl_crystal_size_min 0.18
_refine_diff_density_max 0.174
_refine_diff_density_min -0.195
_refine_ls_extinction_coef 0.0030(6)
_refine_ls_extinction_expression Fc^*^=kFc[1+0.001xFc^2^\l^3^/sin(2\q)]^-1/4^
_refine_ls_extinction_method 'SHELXL97 (Sheldrick, 2008)'
_refine_ls_goodness_of_fit_ref 1.017
_refine_ls_hydrogen_treatment constr
_refine_ls_matrix_type full
_refine_ls_number_parameters 360
_refine_ls_number_reflns 3117
_refine_ls_number_restraints 0
_refine_ls_restrained_S_all 1.017
_refine_ls_R_factor_all 0.0878
_refine_ls_R_factor_gt 0.0486
_refine_ls_shift/su_max 0.000
_refine_ls_shift/su_mean 0.000
_refine_ls_structure_factor_coef Fsqd
_refine_ls_weighting_details 'calc w=1/[\s^2^(Fo^2^)+(0.0588P)^2^+0.2590P] where P=(Fo^2^+2Fc^2^)/3'
_refine_ls_weighting_scheme calc
_refine_ls_wR_factor_gt 0.1024
_refine_ls_wR_factor_ref 0.1187
_reflns_number_gt 2106
_reflns_number_total 3117
_reflns_threshold_expression I>2\s(I)
_cod_data_source_file ez2217.cif
_cod_data_source_block I
_cod_database_code 2226425
_cod_database_fobs_code 2226425

loop_
_symmetry_equiv_pos_as_xyz
'x, y, z'
'-x+1/2, -y, z+1/2'
'x+1/2, -y+1/2, -z'
'-x, y+1/2, -z+1/2'

loop_
_atom_site_type_symbol
_atom_site_label
_atom_site_fract_x
_atom_site_fract_y
_atom_site_fract_z
_atom_site_U_iso_or_equiv
_atom_site_adp_type
_atom_site_calc_flag
_atom_site_refinement_flags
_atom_site_occupancy
_atom_site_disorder_assembly
_atom_site_disorder_group
O O3A 1.2324(3) 0.9802(3) -0.21004(8) 0.0692(9) Uani d . 1 . .
H H3A 1.1856 0.9476 -0.2307 0.104 Uiso calc R 1 . .
O O28A 0.3667(3) 1.0883(2) 0.12637(8) 0.0487(7) Uani d . 1 . .
O O28B 0.3861(3) 1.1078(3) 0.20317(9) 0.0608(8) Uani d . 1 . .
N N28A 0.1558(3) 1.1559(2) 0.16449(11) 0.0456(8) Uani d . 1 . .
N N28B -0.0758(4) 1.2165(3) 0.13709(15) 0.0720(11) Uani d . 1 . .
C C1 1.1881(4) 0.9825(3) -0.08289(11) 0.0431(10) Uani d . 1 . .
H H1A 1.2619 1.0103 -0.0598 0.052 Uiso calc R 1 . .
H H1B 1.1784 0.9052 -0.0782 0.052 Uiso calc R 1 . .
C C2 1.2598(4) 1.0030(4) -0.13052(11) 0.0472(10) Uani d . 1 . .
H H2A 1.2766 1.0799 -0.1346 0.057 Uiso calc R 1 . .
H H2B 1.3643 0.9676 -0.1328 0.057 Uiso calc R 1 . .
C C3 1.1511(4) 0.9619(3) -0.16763(11) 0.0447(9) Uani d . 1 . .
H H3 1.1410 0.8837 -0.1636 0.054 Uiso calc R 1 . .
C C4 0.9786(4) 1.0102(3) -0.16640(12) 0.0403(9) Uani d . 1 . .
C C5 0.9112(4) 0.9973(3) -0.11667(11) 0.0351(8) Uani d . 1 . .
H H5 0.9023 0.9191 -0.1124 0.042 Uiso calc R 1 . .
C C6 0.7385(4) 1.0385(3) -0.11032(11) 0.0449(10) Uani d . 1 . .
H H6A 0.7396 1.1166 -0.1081 0.054 Uiso calc R 1 . .
H H6B 0.6739 1.0187 -0.1369 0.054 Uiso calc R 1 . .
C C7 0.6626(4) 0.9911(3) -0.06708(11) 0.0452(10) Uani d . 1 . .
H H7A 0.6511 0.9138 -0.0711 0.054 Uiso calc R 1 . .
H H7B 0.5549 1.0211 -0.0634 0.054 Uiso calc R 1 . .
C C8 0.7600(4) 1.0123(3) -0.02291(11) 0.0354(8) Uani d . 1 . .
C C9 0.9435(4) 0.9876(3) -0.03140(11) 0.0342(8) Uani d . 1 . .
H H9 0.9479 0.9092 -0.0358 0.041 Uiso calc R 1 . .
C C10 1.0205(4) 1.0351(3) -0.07616(11) 0.0350(8) Uani d . 1 . .
C C11 1.0414(4) 1.0077(3) 0.01245(11) 0.0421(9) Uani d . 1 . .
H H11A 1.1537 0.9890 0.0069 0.051 Uiso calc R 1 . .
H H11B 1.0369 1.0839 0.0200 0.051 Uiso calc R 1 . .
C C12 0.9792(4) 0.9427(3) 0.05311(11) 0.0390(9) Uani d . 1 . .
H H12A 1.0394 0.9628 0.0804 0.047 Uiso calc R 1 . .
H H12B 0.9980 0.8666 0.0474 0.047 Uiso calc R 1 . .
C C13 0.7987(4) 0.9610(3) 0.06169(10) 0.0334(8) Uani d . 1 . .
H H13 0.7858 1.0383 0.0678 0.040 Uiso calc R 1 . .
C C14 0.6979(4) 0.9367(3) 0.01754(11) 0.0346(8) Uani d . 1 . .
C C15 0.5141(4) 0.9542(3) 0.02663(12) 0.0455(10) Uani d . 1 . .
H H15A 0.4933 1.0311 0.0280 0.055 Uiso calc R 1 . .
H H15B 0.4539 0.9255 0.0007 0.055 Uiso calc R 1 . .
C C16 0.4497(4) 0.9020(3) 0.07071(12) 0.0470(10) Uani d . 1 . .
H H16A 0.3380 0.9237 0.0754 0.056 Uiso calc R 1 . .
H H16B 0.4520 0.8241 0.0674 0.056 Uiso calc R 1 . .
C C17 0.5496(4) 0.9344(3) 0.11233(12) 0.0376(9) Uani d . 1 . .
C C18 0.7289(4) 0.9020(3) 0.10367(11) 0.0365(9) Uani d . 1 . .
H H18 0.7282 0.8250 0.0959 0.044 Uiso calc R 1 . .
C C19 0.8096(4) 0.9114(3) 0.15107(11) 0.0403(9) Uani d . 1 . .
H H19 0.8379 0.9874 0.1560 0.048 Uiso calc R 1 . .
C C20 0.9578(5) 0.8441(3) 0.16120(13) 0.0477(10) Uani d . 1 . .
C C21 0.6699(5) 0.8817(4) 0.18491(13) 0.0552(11) Uani d . 1 . .
H H21A 0.6939 0.8144 0.2005 0.066 Uiso calc R 1 . .
H H21B 0.6571 0.9379 0.2079 0.066 Uiso calc R 1 . .
C C22 0.5159(4) 0.8707(3) 0.15669(13) 0.0466(10) Uani d . 1 . .
H H22A 0.4240 0.9008 0.1730 0.056 Uiso calc R 1 . .
H H22B 0.4938 0.7955 0.1499 0.056 Uiso calc R 1 . .
C C23 0.9800(6) 1.1274(3) -0.18353(14) 0.0609(12) Uani d . 1 . .
H H23A 1.0188 1.1295 -0.2146 0.091 Uiso calc R 1 . .
H H23B 1.0499 1.1699 -0.1643 0.091 Uiso calc R 1 . .
H H23C 0.8722 1.1563 -0.1824 0.091 Uiso calc R 1 . .
C C24 0.8719(5) 0.9437(4) -0.19920(12) 0.0549(11) Uani d . 1 . .
H H24A 0.7664 0.9760 -0.2012 0.082 Uiso calc R 1 . .
H H24B 0.8620 0.8714 -0.1877 0.082 Uiso calc R 1 . .
H H24C 0.9206 0.9422 -0.2291 0.082 Uiso calc R 1 . .
C C25 1.0456(5) 1.1586(3) -0.07340(13) 0.0534(11) Uani d . 1 . .
H H25A 1.0781 1.1780 -0.0428 0.080 Uiso calc R 1 . .
H H25B 0.9461 1.1946 -0.0809 0.080 Uiso calc R 1 . .
H H25C 1.1282 1.1799 -0.0948 0.080 Uiso calc R 1 . .
C C26 0.7317(5) 1.1319(3) -0.01023(12) 0.0494(10) Uani d . 1 . .
H H26A 0.7605 1.1768 -0.0358 0.074 Uiso calc R 1 . .
H H26B 0.7974 1.1505 0.0158 0.074 Uiso calc R 1 . .
H H26C 0.6196 1.1427 -0.0028 0.074 Uiso calc R 1 . .
C C27 0.7156(5) 0.8154(3) 0.00488(12) 0.0455(10) Uani d . 1 . .
H H27A 0.6582 0.7723 0.0269 0.068 Uiso calc R 1 . .
H H27B 0.8281 0.7959 0.0051 0.068 Uiso calc R 1 . .
H H27C 0.6715 0.8031 -0.0252 0.068 Uiso calc R 1 . .
C C28 0.5360(4) 1.0553(3) 0.12224(13) 0.0461(10) Uani d . 1 . .
H H28A 0.5927 1.0719 0.1506 0.055 Uiso calc R 1 . .
H H28B 0.5870 1.0956 0.0976 0.055 Uiso calc R 1 . .
C C28A 0.3144(4) 1.1153(3) 0.16739(14) 0.0452(9) Uani d . 1 . .
C C28B 0.0639(5) 1.1753(3) 0.12673(15) 0.0536(11) Uani d . 1 . .
H H28C 0.0974 1.1608 0.0968 0.064 Uiso calc R 1 . .
C C28C -0.0750(6) 1.2231(4) 0.18384(19) 0.0810(16) Uani d . 1 . .
H H28D -0.1615 1.2487 0.2012 0.097 Uiso calc R 1 . .
C C28D 0.0650(5) 1.1884(4) 0.20191(16) 0.0702(14) Uani d . 1 . .
H H28E 0.0945 1.1867 0.2327 0.084 Uiso calc R 1 . .
C C29 0.9945(6) 0.7521(4) 0.13855(17) 0.0801(15) Uani d . 1 . .
H H29A 1.0819 0.7103 0.1480 0.096 Uiso calc R 1 . .
H H29B 0.9324 0.7306 0.1135 0.096 Uiso calc R 1 . .
C C30 1.0532(6) 0.8776(4) 0.19981(16) 0.0818(16) Uani d . 1 . .
H H30A 1.1456 0.8311 0.2028 0.123 Uiso calc R 1 . .
H H30B 0.9890 0.8735 0.2273 0.123 Uiso calc R 1 . .
H H30C 1.0889 0.9506 0.1953 0.123 Uiso calc R 1 . .

loop_
_atom_site_aniso_label
_atom_site_aniso_U_11
_atom_site_aniso_U_22
_atom_site_aniso_U_33
_atom_site_aniso_U_12
_atom_site_aniso_U_13
_atom_site_aniso_U_23
O3A 0.0532(18) 0.118(3) 0.0366(15) -0.0123(18) 0.0124(13) -0.0020(16)
O28A 0.0432(15) 0.0619(18) 0.0411(15) 0.0164(13) 0.0093(12) -0.0033(14)
O28B 0.0542(17) 0.083(2) 0.0449(17) 0.0161(16) -0.0023(14) 0.0079(16)
N28A 0.0382(16) 0.0482(19) 0.0505(19) 0.0132(15) 0.0066(16) 0.0009(17)
N28B 0.054(2) 0.071(3) 0.091(3) 0.020(2) -0.016(2) -0.009(2)
C1 0.0292(18) 0.063(3) 0.038(2) -0.0043(19) -0.0011(15) 0.0032(19)
C2 0.034(2) 0.070(3) 0.038(2) -0.005(2) 0.0047(16) 0.001(2)
C3 0.041(2) 0.060(3) 0.034(2) -0.0035(18) 0.0061(18) 0.0000(19)
C4 0.043(2) 0.048(2) 0.0300(19) -0.0036(18) -0.0006(17) 0.0017(18)
C5 0.0328(18) 0.040(2) 0.0322(19) -0.0014(17) -0.0038(15) 0.0012(17)
C6 0.038(2) 0.058(3) 0.039(2) 0.0024(19) -0.0030(17) 0.0054(19)
C7 0.0283(17) 0.065(3) 0.042(2) 0.0008(19) -0.0018(16) -0.001(2)
C8 0.0311(18) 0.039(2) 0.0362(19) 0.0052(16) -0.0016(15) -0.0024(17)
C9 0.0282(17) 0.043(2) 0.0319(19) -0.0013(16) -0.0053(15) -0.0007(16)
C10 0.0297(19) 0.040(2) 0.035(2) -0.0021(16) 0.0007(16) -0.0016(16)
C11 0.0297(18) 0.065(3) 0.0313(19) -0.0065(19) -0.0005(15) -0.0022(19)
C12 0.0309(18) 0.052(2) 0.034(2) 0.0016(18) -0.0033(16) -0.0058(17)
C13 0.0308(18) 0.038(2) 0.0311(18) -0.0021(15) 0.0020(15) -0.0038(16)
C14 0.0269(17) 0.042(2) 0.0349(19) -0.0031(16) 0.0042(15) -0.0044(16)
C15 0.0309(19) 0.062(3) 0.043(2) 0.0027(18) -0.0013(17) -0.0008(19)
C16 0.0302(18) 0.060(3) 0.050(2) 0.0003(19) 0.0032(18) -0.002(2)
C17 0.036(2) 0.036(2) 0.041(2) 0.0021(17) 0.0088(17) -0.0011(17)
C18 0.0317(18) 0.040(2) 0.038(2) 0.0027(16) 0.0008(16) -0.0015(17)
C19 0.042(2) 0.040(2) 0.039(2) -0.0010(17) -0.0004(17) -0.0028(18)
C20 0.044(2) 0.056(3) 0.043(2) -0.002(2) 0.004(2) 0.016(2)
C21 0.060(3) 0.062(3) 0.045(2) 0.002(2) 0.007(2) 0.005(2)
C22 0.043(2) 0.045(2) 0.051(2) 0.0038(18) 0.0128(19) 0.0057(19)
C23 0.070(3) 0.060(3) 0.053(3) 0.003(2) -0.002(2) 0.021(2)
C24 0.049(2) 0.076(3) 0.040(2) -0.008(2) -0.0032(19) 0.000(2)
C25 0.063(3) 0.048(3) 0.049(2) -0.015(2) 0.003(2) -0.006(2)
C26 0.050(2) 0.049(3) 0.050(2) 0.006(2) 0.0109(19) 0.0034(19)
C27 0.045(2) 0.045(2) 0.046(2) -0.0104(19) -0.0012(19) -0.0084(18)
C28 0.038(2) 0.052(3) 0.047(2) 0.0067(19) 0.0117(18) 0.0009(19)
C28A 0.042(2) 0.044(2) 0.050(3) 0.0037(19) 0.005(2) 0.005(2)
C28B 0.057(3) 0.050(3) 0.054(3) 0.002(2) -0.010(2) -0.004(2)
C28C 0.057(3) 0.098(4) 0.088(4) 0.033(3) 0.009(3) -0.011(3)
C28D 0.061(3) 0.095(4) 0.054(3) 0.024(3) 0.008(2) -0.009(3)
C29 0.076(3) 0.069(3) 0.095(4) 0.028(3) -0.025(3) -0.018(3)
C30 0.064(3) 0.110(4) 0.072(3) 0.004(3) -0.010(3) -0.004(3)

loop_
_atom_type_symbol
_atom_type_description
_atom_type_scat_dispersion_real
_atom_type_scat_dispersion_imag
_atom_type_scat_source
C C 0.0033 0.0016 'International Tables Vol C Tables 4.2.6.8 and 6.1.1.4'
H H 0.0000 0.0000 'International Tables Vol C Tables 4.2.6.8 and 6.1.1.4'
N N 0.0061 0.0033 'International Tables Vol C Tables 4.2.6.8 and 6.1.1.4'
O O 0.0106 0.0060 'International Tables Vol C Tables 4.2.6.8 and 6.1.1.4'

loop_
_geom_angle_atom_site_label_1
_geom_angle_atom_site_label_2
_geom_angle_atom_site_label_3
_geom_angle_site_symmetry_1
_geom_angle_site_symmetry_3
_geom_angle
_geom_angle_publ_flag
C3 O3A H3A . . 109.5 ?
C28A O28A C28 . . 117.4(3) ?
C28B N28A C28D . . 106.5(3) ?
C28B N28A C28A . . 129.3(4) ?
C28D N28A C28A . . 124.2(4) ?
C28B N28B C28C . . 104.6(4) ?
C2 C1 C10 . . 113.1(3) ?
C2 C1 H1A . . 109.0 ?
C10 C1 H1A . . 109.0 ?
C2 C1 H1B . . 109.0 ?
C10 C1 H1B . . 109.0 ?
H1A C1 H1B . . 107.8 ?
C3 C2 C1 . . 111.5(3) ?
C3 C2 H2A . . 109.3 ?
C1 C2 H2A . . 109.3 ?
C3 C2 H2B . . 109.3 ?
C1 C2 H2B . . 109.3 ?
H2A C2 H2B . . 108.0 ?
O3A C3 C2 . . 106.8(3) ?
O3A C3 C4 . . 113.1(3) ?
C2 C3 C4 . . 113.9(3) ?
O3A C3 H3 . . 107.6 ?
C2 C3 H3 . . 107.6 ?
C4 C3 H3 . . 107.6 ?
C23 C4 C24 . . 108.0(3) ?
C23 C4 C3 . . 110.6(3) ?
C24 C4 C3 . . 107.8(3) ?
C23 C4 C5 . . 113.7(3) ?
C24 C4 C5 . . 108.4(3) ?
C3 C4 C5 . . 108.1(3) ?
C6 C5 C10 . . 110.4(3) ?
C6 C5 C4 . . 114.3(3) ?
C10 C5 C4 . . 117.7(3) ?
C6 C5 H5 . . 104.2 ?
C10 C5 H5 . . 104.2 ?
C4 C5 H5 . . 104.2 ?
C7 C6 C5 . . 110.8(3) ?
C7 C6 H6A . . 109.5 ?
C5 C6 H6A . . 109.5 ?
C7 C6 H6B . . 109.5 ?
C5 C6 H6B . . 109.5 ?
H6A C6 H6B . . 108.1 ?
C6 C7 C8 . . 114.1(3) ?
C6 C7 H7A . . 108.7 ?
C8 C7 H7A . . 108.7 ?
C6 C7 H7B . . 108.7 ?
C8 C7 H7B . . 108.7 ?
H7A C7 H7B . . 107.6 ?
C7 C8 C26 . . 106.5(3) ?
C7 C8 C9 . . 109.9(3) ?
C26 C8 C9 . . 111.8(3) ?
C7 C8 C14 . . 110.4(3) ?
C26 C8 C14 . . 109.9(3) ?
C9 C8 C14 . . 108.3(3) ?
C11 C9 C10 . . 114.7(3) ?
C11 C9 C8 . . 110.3(3) ?
C10 C9 C8 . . 116.8(3) ?
C11 C9 H9 . . 104.5 ?
C10 C9 H9 . . 104.5 ?
C8 C9 H9 . . 104.5 ?
C1 C10 C25 . . 107.8(3) ?
C1 C10 C5 . . 107.2(3) ?
C25 C10 C5 . . 114.5(3) ?
C1 C10 C9 . . 108.1(3) ?
C25 C10 C9 . . 112.6(3) ?
C5 C10 C9 . . 106.3(3) ?
C12 C11 C9 . . 112.6(3) ?
C12 C11 H11A . . 109.1 ?
C9 C11 H11A . . 109.1 ?
C12 C11 H11B . . 109.1 ?
C9 C11 H11B . . 109.1 ?
H11A C11 H11B . . 107.8 ?
C11 C12 C13 . . 112.2(3) ?
C11 C12 H12A . . 109.2 ?
C13 C12 H12A . . 109.2 ?
C11 C12 H12B . . 109.2 ?
C13 C12 H12B . . 109.2 ?
H12A C12 H12B . . 107.9 ?
C12 C13 C18 . . 115.1(3) ?
C12 C13 C14 . . 110.9(3) ?
C18 C13 C14 . . 111.3(3) ?
C12 C13 H13 . . 106.3 ?
C18 C13 H13 . . 106.3 ?
C14 C13 H13 . . 106.3 ?
C27 C14 C15 . . 105.5(3) ?
C27 C14 C13 . . 109.4(3) ?
C15 C14 C13 . . 110.7(3) ?
C27 C14 C8 . . 111.4(3) ?
C15 C14 C8 . . 111.0(3) ?
C13 C14 C8 . . 108.9(3) ?
C16 C15 C14 . . 115.0(3) ?
C16 C15 H15A . . 108.5 ?
C14 C15 H15A . . 108.5 ?
C16 C15 H15B . . 108.5 ?
C14 C15 H15B . . 108.5 ?
H15A C15 H15B . . 107.5 ?
C17 C16 C15 . . 111.5(3) ?
C17 C16 H16A . . 109.3 ?
C15 C16 H16A . . 109.3 ?
C17 C16 H16B . . 109.3 ?
C15 C16 H16B . . 109.3 ?
H16A C16 H16B . . 108.0 ?
C16 C17 C28 . . 111.7(3) ?
C16 C17 C22 . . 115.8(3) ?
C28 C17 C22 . . 109.3(3) ?
C16 C17 C18 . . 108.6(3) ?
C28 C17 C18 . . 110.7(3) ?
C22 C17 C18 . . 100.1(3) ?
C13 C18 C19 . . 121.0(3) ?
C13 C18 C17 . . 111.3(3) ?
C19 C18 C17 . . 104.4(3) ?
C13 C18 H18 . . 106.4 ?
C19 C18 H18 . . 106.4 ?
C17 C18 H18 . . 106.4 ?
C20 C19 C18 . . 119.0(3) ?
C20 C19 C21 . . 110.2(3) ?
C18 C19 C21 . . 103.2(3) ?
C20 C19 H19 . . 108.0 ?
C18 C19 H19 . . 108.0 ?
C21 C19 H19 . . 108.0 ?
C29 C20 C30 . . 120.2(4) ?
C29 C20 C19 . . 123.5(4) ?
C30 C20 C19 . . 116.0(4) ?
C22 C21 C19 . . 107.4(3) ?
C22 C21 H21A . . 110.2 ?
C19 C21 H21A . . 110.2 ?
C22 C21 H21B . . 110.2 ?
C19 C21 H21B . . 110.2 ?
H21A C21 H21B . . 108.5 ?
C21 C22 C17 . . 104.8(3) ?
C21 C22 H22A . . 110.8 ?
C17 C22 H22A . . 110.8 ?
C21 C22 H22B . . 110.8 ?
C17 C22 H22B . . 110.8 ?
H22A C22 H22B . . 108.9 ?
C4 C23 H23A . . 109.5 ?
C4 C23 H23B . . 109.5 ?
H23A C23 H23B . . 109.5 ?
C4 C23 H23C . . 109.5 ?
H23A C23 H23C . . 109.5 ?
H23B C23 H23C . . 109.5 ?
C4 C24 H24A . . 109.5 ?
C4 C24 H24B . . 109.5 ?
H24A C24 H24B . . 109.5 ?
C4 C24 H24C . . 109.5 ?
H24A C24 H24C . . 109.5 ?
H24B C24 H24C . . 109.5 ?
C10 C25 H25A . . 109.5 ?
C10 C25 H25B . . 109.5 ?
H25A C25 H25B . . 109.5 ?
C10 C25 H25C . . 109.5 ?
H25A C25 H25C . . 109.5 ?
H25B C25 H25C . . 109.5 ?
C8 C26 H26A . . 109.5 ?
C8 C26 H26B . . 109.5 ?
H26A C26 H26B . . 109.5 ?
C8 C26 H26C . . 109.5 ?
H26A C26 H26C . . 109.5 ?
H26B C26 H26C . . 109.5 ?
C14 C27 H27A . . 109.5 ?
C14 C27 H27B . . 109.5 ?
H27A C27 H27B . . 109.5 ?
C14 C27 H27C . . 109.5 ?
H27A C27 H27C . . 109.5 ?
H27B C27 H27C . . 109.5 ?
O28A C28 C17 . . 111.1(3) ?
O28A C28 H28A . . 109.4 ?
C17 C28 H28A . . 109.4 ?
O28A C28 H28B . . 109.4 ?
C17 C28 H28B . . 109.4 ?
H28A C28 H28B . . 108.0 ?
O28B C28A O28A . . 127.3(3) ?
O28B C28A N28A . . 122.6(4) ?
O28A C28A N28A . . 110.1(3) ?
N28B C28B N28A . . 112.2(4) ?
N28B C28B H28C . . 123.9 ?
N28A C28B H28C . . 123.9 ?
C28D C28C N28B . . 112.1(4) ?
C28D C28C H28D . . 124.0 ?
N28B C28C H28D . . 124.0 ?
C28C C28D N28A . . 104.6(4) ?
C28C C28D H28E . . 127.7 ?
N28A C28D H28E . . 127.7 ?
C20 C29 H29A . . 120.0 ?
C20 C29 H29B . . 120.0 ?
H29A C29 H29B . . 120.0 ?
C20 C30 H30A . . 109.5 ?
C20 C30 H30B . . 109.5 ?
H30A C30 H30B . . 109.5 ?
C20 C30 H30C . . 109.5 ?
H30A C30 H30C . . 109.5 ?
H30B C30 H30C . . 109.5 ?

loop_
_geom_bond_atom_site_label_1
_geom_bond_atom_site_label_2
_geom_bond_site_symmetry_2
_geom_bond_distance
_geom_bond_publ_flag
O3A C3 . 1.423(4) ?
O3A H3A . 0.8200 ?
O28A C28A . 1.312(4) ?
O28A C28 . 1.462(4) ?
O28B C28A . 1.201(4) ?
N28A C28B . 1.357(5) ?
N28A C28D . 1.382(5) ?
N28A C28A . 1.406(5) ?
N28B C28B . 1.297(5) ?
N28B C28C . 1.363(6) ?
C1 C2 . 1.528(4) ?
C1 C10 . 1.543(5) ?
C1 H1A . 0.9700 ?
C1 H1B . 0.9700 ?
C2 C3 . 1.494(5) ?
C2 H2A . 0.9700 ?
C2 H2B . 0.9700 ?
C3 C4 . 1.546(5) ?
C3 H3 . 0.9800 ?
C4 C23 . 1.535(5) ?
C4 C24 . 1.539(5) ?
C4 C5 . 1.559(5) ?
C5 C6 . 1.526(5) ?
C5 C10 . 1.557(5) ?
C5 H5 . 0.9800 ?
C6 C7 . 1.524(4) ?
C6 H6A . 0.9700 ?
C6 H6B . 0.9700 ?
C7 C8 . 1.539(5) ?
C7 H7A . 0.9700 ?
C7 H7B . 0.9700 ?
C8 C26 . 1.545(5) ?
C8 C9 . 1.566(4) ?
C8 C14 . 1.590(5) ?
C9 C11 . 1.531(4) ?
C9 C10 . 1.565(4) ?
C9 H9 . 0.9800 ?
C10 C25 . 1.547(5) ?
C11 C12 . 1.520(4) ?
C11 H11A . 0.9700 ?
C11 H11B . 0.9700 ?
C12 C13 . 1.528(4) ?
C12 H12A . 0.9700 ?
C12 H12B . 0.9700 ?
C13 C18 . 1.536(4) ?
C13 C14 . 1.560(4) ?
C13 H13 . 0.9800 ?
C14 C27 . 1.554(5) ?
C14 C15 . 1.555(4) ?
C15 C16 . 1.532(5) ?
C15 H15A . 0.9700 ?
C15 H15B . 0.9700 ?
C16 C17 . 1.520(5) ?
C16 H16A . 0.9700 ?
C16 H16B . 0.9700 ?
C17 C28 . 1.529(5) ?
C17 C22 . 1.539(5) ?
C17 C18 . 1.555(5) ?
C18 C19 . 1.536(4) ?
C18 H18 . 0.9800 ?
C19 C20 . 1.510(5) ?
C19 C21 . 1.561(5) ?
C19 H19 . 0.9800 ?
C20 C29 . 1.352(6) ?
C20 C30 . 1.433(6) ?
C21 C22 . 1.520(5) ?
C21 H21A . 0.9700 ?
C21 H21B . 0.9700 ?
C22 H22A . 0.9700 ?
C22 H22B . 0.9700 ?
C23 H23A . 0.9600 ?
C23 H23B . 0.9600 ?
C23 H23C . 0.9600 ?
C24 H24A . 0.9600 ?
C24 H24B . 0.9600 ?
C24 H24C . 0.9600 ?
C25 H25A . 0.9600 ?
C25 H25B . 0.9600 ?
C25 H25C . 0.9600 ?
C26 H26A . 0.9600 ?
C26 H26B . 0.9600 ?
C26 H26C . 0.9600 ?
C27 H27A . 0.9600 ?
C27 H27B . 0.9600 ?
C27 H27C . 0.9600 ?
C28 H28A . 0.9700 ?
C28 H28B . 0.9700 ?
C28B H28C . 0.9300 ?
C28C C28D . 1.341(6) ?
C28C H28D . 0.9300 ?
C28D H28E . 0.9300 ?
C29 H29A . 0.9300 ?
C29 H29B . 0.9300 ?
C30 H30A . 0.9600 ?
C30 H30B . 0.9600 ?
C30 H30C . 0.9600 ?

loop_
_geom_hbond_atom_site_label_D
_geom_hbond_atom_site_label_H
_geom_hbond_atom_site_label_A
_geom_hbond_site_symmetry_A
_geom_hbond_distance_DH
_geom_hbond_distance_HA
_geom_hbond_distance_DA
_geom_hbond_angle_DHA
O3A H3A O28B 2_674 0.82 2.13 2.920(4) 162.2

loop_
_geom_torsion_atom_site_label_1
_geom_torsion_atom_site_label_2
_geom_torsion_atom_site_label_3
_geom_torsion_atom_site_label_4
_geom_torsion_site_symmetry_1
_geom_torsion_site_symmetry_2
_geom_torsion_site_symmetry_3
_geom_torsion_site_symmetry_4
_geom_torsion
_geom_torsion_publ_flag
C10 C1 C2 C3 . . . . -58.5(4) ?
C1 C2 C3 O3A . . . . -177.2(3) ?
C1 C2 C3 C4 . . . . 57.1(4) ?
O3A C3 C4 C23 . . . . -48.1(4) ?
C2 C3 C4 C23 . . . . 74.1(4) ?
O3A C3 C4 C24 . . . . 69.8(4) ?
C2 C3 C4 C24 . . . . -168.0(3) ?
O3A C3 C4 C5 . . . . -173.2(3) ?
C2 C3 C4 C5 . . . . -51.0(4) ?
C23 C4 C5 C6 . . . . 58.6(4) ?
C24 C4 C5 C6 . . . . -61.6(4) ?
C3 C4 C5 C6 . . . . -178.2(3) ?
C23 C4 C5 C10 . . . . -73.5(4) ?
C24 C4 C5 C10 . . . . 166.3(3) ?
C3 C4 C5 C10 . . . . 49.7(4) ?
C10 C5 C6 C7 . . . . -63.2(4) ?
C4 C5 C6 C7 . . . . 161.3(3) ?
C5 C6 C7 C8 . . . . 56.1(4) ?
C6 C7 C8 C26 . . . . 75.0(4) ?
C6 C7 C8 C9 . . . . -46.3(4) ?
C6 C7 C8 C14 . . . . -165.7(3) ?
C7 C8 C9 C11 . . . . -179.6(3) ?
C26 C8 C9 C11 . . . . 62.3(4) ?
C14 C8 C9 C11 . . . . -58.9(4) ?
C7 C8 C9 C10 . . . . 47.0(4) ?
C26 C8 C9 C10 . . . . -71.1(4) ?
C14 C8 C9 C10 . . . . 167.7(3) ?
C2 C1 C10 C25 . . . . -70.7(4) ?
C2 C1 C10 C5 . . . . 53.0(4) ?
C2 C1 C10 C9 . . . . 167.4(3) ?
C6 C5 C10 C1 . . . . 175.3(3) ?
C4 C5 C10 C1 . . . . -51.0(4) ?
C6 C5 C10 C25 . . . . -65.2(4) ?
C4 C5 C10 C25 . . . . 68.5(4) ?
C6 C5 C10 C9 . . . . 59.8(4) ?
C4 C5 C10 C9 . . . . -166.5(3) ?
C11 C9 C10 C1 . . . . 60.2(4) ?
C8 C9 C10 C1 . . . . -168.4(3) ?
C11 C9 C10 C25 . . . . -58.7(4) ?
C8 C9 C10 C25 . . . . 72.7(4) ?
C11 C9 C10 C5 . . . . 175.1(3) ?
C8 C9 C10 C5 . . . . -53.5(4) ?
C10 C9 C11 C12 . . . . -169.2(3) ?
C8 C9 C11 C12 . . . . 56.4(4) ?
C9 C11 C12 C13 . . . . -54.2(4) ?
C11 C12 C13 C18 . . . . -177.3(3) ?
C11 C12 C13 C14 . . . . 55.2(4) ?
C12 C13 C14 C27 . . . . 63.5(4) ?
C18 C13 C14 C27 . . . . -66.0(3) ?
C12 C13 C14 C15 . . . . 179.4(3) ?
C18 C13 C14 C15 . . . . 49.8(4) ?
C12 C13 C14 C8 . . . . -58.4(4) ?
C18 C13 C14 C8 . . . . 172.1(3) ?
C7 C8 C14 C27 . . . . 59.6(4) ?
C26 C8 C14 C27 . . . . 176.9(3) ?
C9 C8 C14 C27 . . . . -60.7(3) ?
C7 C8 C14 C15 . . . . -57.6(4) ?
C26 C8 C14 C15 . . . . 59.6(4) ?
C9 C8 C14 C15 . . . . -178.0(3) ?
C7 C8 C14 C13 . . . . -179.7(3) ?
C26 C8 C14 C13 . . . . -62.5(3) ?
C9 C8 C14 C13 . . . . 59.9(3) ?
C27 C14 C15 C16 . . . . 70.6(4) ?
C13 C14 C15 C16 . . . . -47.6(4) ?
C8 C14 C15 C16 . . . . -168.6(3) ?
C14 C15 C16 C17 . . . . 52.6(4) ?
C15 C16 C17 C28 . . . . 65.0(4) ?
C15 C16 C17 C22 . . . . -169.0(3) ?
C15 C16 C17 C18 . . . . -57.4(4) ?
C12 C13 C18 C19 . . . . 51.4(4) ?
C14 C13 C18 C19 . . . . 178.7(3) ?
C12 C13 C18 C17 . . . . 174.4(3) ?
C14 C13 C18 C17 . . . . -58.3(4) ?
C16 C17 C18 C13 . . . . 61.6(4) ?
C28 C17 C18 C13 . . . . -61.4(4) ?
C22 C17 C18 C13 . . . . -176.7(3) ?
C16 C17 C18 C19 . . . . -166.3(3) ?
C28 C17 C18 C19 . . . . 70.7(4) ?
C22 C17 C18 C19 . . . . -44.6(3) ?
C13 C18 C19 C20 . . . . -79.6(4) ?
C17 C18 C19 C20 . . . . 154.2(3) ?
C13 C18 C19 C21 . . . . 158.0(3) ?
C17 C18 C19 C21 . . . . 31.8(4) ?
C18 C19 C20 C29 . . . . -22.7(5) ?
C21 C19 C20 C29 . . . . 96.1(5) ?
C18 C19 C20 C30 . . . . 163.0(4) ?
C21 C19 C20 C30 . . . . -78.2(4) ?
C20 C19 C21 C22 . . . . -134.8(3) ?
C18 C19 C21 C22 . . . . -6.7(4) ?
C19 C21 C22 C17 . . . . -21.2(4) ?
C16 C17 C22 C21 . . . . 156.3(3) ?
C28 C17 C22 C21 . . . . -76.5(4) ?
C18 C17 C22 C21 . . . . 39.8(4) ?
C28A O28A C28 C17 . . . . 109.7(4) ?
C16 C17 C28 O28A . . . . 53.7(4) ?
C22 C17 C28 O28A . . . . -75.7(4) ?
C18 C17 C28 O28A . . . . 174.9(3) ?
C28 O28A C28A O28B . . . . -6.5(6) ?
C28 O28A C28A N28A . . . . 173.6(3) ?
C28B N28A C28A O28B . . . . 175.4(4) ?
C28D N28A C28A O28B . . . . -1.8(6) ?
C28B N28A C28A O28A . . . . -4.7(5) ?
C28D N28A C28A O28A . . . . 178.1(4) ?
C28C N28B C28B N28A . . . . -0.6(5) ?
C28D N28A C28B N28B . . . . -0.3(5) ?
C28A N28A C28B N28B . . . . -177.9(4) ?
C28B N28B C28C C28D . . . . 1.3(7) ?
N28B C28C C28D N28A . . . . -1.4(6) ?
C28B N28A C28D C28C . . . . 1.0(5) ?
C28A N28A C28D C28C . . . . 178.8(4) ?

loop_
_cod_related_entry_id
_cod_related_entry_database
_cod_related_entry_code
1 ChemSpider 24653063
